data_2208007
loop_
_publ_author_name
'Whitcomb, David R.'
'Rajeswaran, Manju'

_publ_section_title
;
 A new silver--silver-bonded dimer complex: solid-state structure of
 bis[\m-2<i>H</i>-1,3-benzoxazine-2,4(3<i>H</i>)-dionato]disilver(I)
;
_journal_coeditor_code CI6740
_journal_issue 2
_journal_name_full 'Acta Crystallographica Section E'
_journal_page_first m272
_journal_page_last m274
_journal_paper_doi 10.1107/S1600536806000316
_journal_volume 62
_journal_year 2006
_chemical_formula_iupac '[Ag (C8 H4 N O3)2]'
_chemical_formula_moiety 'C16 H8 Ag2 N2 O6'
_chemical_formula_sum 'C16 H8 Ag2 N2 O6'
_chemical_formula_weight 539.98
_chemical_name_common '[AgBOD]2'
_chemical_name_systematic
;
bis[\m-2H-1,3-benzoxazine-2,4(3H)-dionato]disilver(I)
;
_space_group_IT_number 14
_symmetry_cell_setting monoclinic
_symmetry_space_group_name_Hall '-P 2ybc'
_symmetry_space_group_name_H-M 'P 1 21/c 1'
_atom_sites_solution_hydrogens geom
_atom_sites_solution_primary direct
_atom_sites_solution_secondary difmap
_audit_creation_method SHELXL97
_cell_angle_alpha 90.00
_cell_angle_beta 95.430(7)
_cell_angle_gamma 90.00
_cell_formula_units_Z 2
_cell_length_a 7.3677(9)
_cell_length_b 13.0995(19)
_cell_length_c 7.4839(10)
_cell_measurement_reflns_used 4643
_cell_measurement_temperature 293(2)
_cell_measurement_theta_max 23.257
_cell_measurement_theta_min 0.998
_cell_volume 719.05(17)
_computing_cell_refinement 'SCALEPACK (Otwinowski & Minor, 1997)'
_computing_data_collection 'COLLECT (Nonius, 2000)'
_computing_data_reduction 'DENZO (Otwinowski & Minor, 1997) and SCALEPACK'
_computing_molecular_graphics 'SHELXTL and Materials Studio (Accelrys, 2002)'
_computing_publication_material SHELXTL
_computing_structure_refinement SHELXTL
_computing_structure_solution 'SHELXTL (Bruker, 2001)'
_diffrn_ambient_temperature 293(2)
_diffrn_detector_area_resol_mean 9
_diffrn_measured_fraction_theta_full 0.988
_diffrn_measured_fraction_theta_max 0.988
_diffrn_measurement_device_type 'Nonius KappaCCD area-detector'
_diffrn_measurement_method \w
_diffrn_radiation_monochromator graphite
_diffrn_radiation_source 'fine-focus sealed tube'
_diffrn_radiation_type MoK\a
_diffrn_radiation_wavelength 0.71073
_diffrn_reflns_av_R_equivalents 0.0803
_diffrn_reflns_av_sigmaI/netI 0.0573
_diffrn_reflns_limit_h_max 8
_diffrn_reflns_limit_h_min -7
_diffrn_reflns_limit_k_max 14
_diffrn_reflns_limit_k_min -14
_diffrn_reflns_limit_l_max 8
_diffrn_reflns_limit_l_min -8
_diffrn_reflns_number 4643
_diffrn_reflns_theta_full 23.28
_diffrn_reflns_theta_max 23.28
_diffrn_reflns_theta_min 4.02
_diffrn_standards_number 0
_exptl_absorpt_coefficient_mu 2.766
_exptl_absorpt_correction_T_max 0.200
_exptl_absorpt_correction_T_min 0.068
_exptl_absorpt_correction_type integration
_exptl_absorpt_process_details '(Coppens, 1970)'
_exptl_crystal_colour colorless
_exptl_crystal_density_diffrn 2.494
_exptl_crystal_density_method 'not measured'
_exptl_crystal_description Cube
_exptl_crystal_F_000 520
_exptl_crystal_size_max 0.07
_exptl_crystal_size_mid 0.07
_exptl_crystal_size_min 0.05
_refine_diff_density_max 0.620
_refine_diff_density_min -0.627
_refine_ls_extinction_method none
_refine_ls_goodness_of_fit_ref 1.072
_refine_ls_hydrogen_treatment constr
_refine_ls_matrix_type full
_refine_ls_number_parameters 118
_refine_ls_number_reflns 1022
_refine_ls_number_restraints 0
_refine_ls_restrained_S_all 1.072
_refine_ls_R_factor_all 0.0599
_refine_ls_R_factor_gt 0.0393
_refine_ls_shift/su_max 0.001
_refine_ls_shift/su_mean 0.000
_refine_ls_structure_factor_coef Fsqd
_refine_ls_weighting_details 'calc w = 1/[\s^2^(Fo^2^)+(0.0461P)^2^+0.288P] where P=(Fo^2^+2Fc^2^)/3'
_refine_ls_weighting_scheme calc
_refine_ls_wR_factor_gt 0.0910
_refine_ls_wR_factor_ref 0.1020
_reflns_number_gt 749
_reflns_number_total 1022
_reflns_threshold_expression I>2\s(I)
_cod_data_source_file ci6740.cif
_cod_data_source_block I
_cod_depositor_comments
;
The following automatic conversions were performed:
'_symmetry_cell_setting' value 'Monoclinic' changed to 'monoclinic'
according to '/home/saulius/struct/CIF-dictionaries/cif_core.dic'
dictionary named 'cif_core.dic' version 2.4.1 from 2010-06-29.

Automatic conversion script
Id: cif_fix_enum 1527 2010-12-29 10:47:43Z saulius 

The following automatic conversions were performed:

'_symmetry_cell_setting' value 'Monoclinic' changed to 'monoclinic'
according to /home/saulius/struct/CIF-dictionaries/cif_core.dic
dictionary named 'cif_core.dic' version 2.4.1 from 2010-06-29.

Automatic conversion script
Id: cif_fix_values 1715 2011-07-08 13:25:40Z adriana 
;
_cod_original_sg_symbol_H-M 'P 21/c'
_cod_database_code 2208007
_cod_database_fobs_code 2208007

loop_
_symmetry_equiv_pos_as_xyz
'x, y, z'
'-x, y+1/2, -z+1/2'
'-x, -y, -z'
'x, -y-1/2, z-1/2'

loop_
_atom_site_label
_atom_site_fract_x
_atom_site_fract_y
_atom_site_fract_z
_atom_site_U_iso_or_equiv
_atom_site_adp_type
_atom_site_calc_flag
_atom_site_refinement_flags
_atom_site_occupancy
_atom_site_type_symbol
Ag1 1.03764(8) 0.89574(4) -0.01729(9) 0.0629(3) Uani d . 1 Ag
O1 0.7220(6) 1.0475(4) 0.1317(6) 0.0497(12) Uani d . 1 O
O2 0.9063(7) 0.7179(4) 0.1963(7) 0.0593(14) Uani d . 1 O
O3 0.6491(6) 0.7608(3) 0.3016(7) 0.0521(13) Uani d . 1 O
N1 0.8174(8) 0.8829(4) 0.1499(8) 0.0439(14) Uani d . 1 N
C1 0.6933(10) 0.9575(5) 0.1779(9) 0.0436(16) Uani d . 1 C
C2 0.5317(9) 0.9310(5) 0.2626(9) 0.0386(16) Uani d . 1 C
C3 0.3921(10) 0.9997(5) 0.2874(9) 0.0455(18) Uani d . 1 C
H3 0.4002 1.0665 0.2468 0.055 Uiso calc R 1 H
C4 0.2428(10) 0.9701(6) 0.3711(10) 0.0518(19) Uani d . 1 C
H4 0.1504 1.0166 0.3873 0.062 Uiso calc R 1 H
C5 0.2305(10) 0.8698(6) 0.4317(10) 0.055(2) Uani d . 1 C
H5 0.1302 0.8498 0.4897 0.066 Uiso calc R 1 H
C6 0.3663(10) 0.8000(6) 0.4062(10) 0.0538(19) Uani d . 1 C
H6 0.3575 0.7330 0.4453 0.065 Uiso calc R 1 H
C7 0.5131(9) 0.8311(5) 0.3230(9) 0.0454(17) Uani d . 1 C
C8 0.7966(10) 0.7856(5) 0.2141(10) 0.0495(18) Uani d . 1 C

loop_
_atom_site_aniso_label
_atom_site_aniso_U_11
_atom_site_aniso_U_22
_atom_site_aniso_U_33
_atom_site_aniso_U_12
_atom_site_aniso_U_13
_atom_site_aniso_U_23
Ag1 0.0674(5) 0.0401(4) 0.0872(5) 0.0010(3) 0.0387(4) 0.0067(3)
O1 0.063(3) 0.028(3) 0.062(3) -0.004(2) 0.021(3) 0.003(2)
O2 0.065(3) 0.034(3) 0.083(4) 0.011(3) 0.027(3) 0.006(3)
O3 0.055(3) 0.030(3) 0.074(3) -0.002(2) 0.023(3) 0.005(2)
N1 0.047(3) 0.029(3) 0.055(3) 0.002(3) 0.006(3) 0.002(3)
C1 0.054(4) 0.035(4) 0.042(4) -0.002(3) 0.003(3) -0.002(3)
C2 0.041(4) 0.034(4) 0.041(4) -0.004(3) 0.003(3) -0.001(3)
C3 0.055(5) 0.034(4) 0.048(4) 0.003(3) 0.003(4) 0.003(3)
C4 0.042(4) 0.055(5) 0.059(5) 0.003(4) 0.007(4) -0.007(4)
C5 0.049(5) 0.054(5) 0.064(5) -0.015(4) 0.019(4) -0.004(4)
C6 0.054(5) 0.033(4) 0.077(5) -0.011(3) 0.018(4) 0.000(4)
C7 0.048(4) 0.033(4) 0.055(4) 0.001(3) 0.007(4) 0.000(3)
C8 0.058(5) 0.039(4) 0.053(4) -0.005(4) 0.014(4) 0.001(3)

loop_
_atom_type_symbol
_atom_type_description
_atom_type_scat_dispersion_real
_atom_type_scat_dispersion_imag
_atom_type_scat_source
C C 0.0033 0.0016 'International Tables Vol C Tables 4.2.6.8 and 6.1.1.4'
H H 0.0000 0.0000 'International Tables Vol C Tables 4.2.6.8 and 6.1.1.4'
N N 0.0061 0.0033 'International Tables Vol C Tables 4.2.6.8 and 6.1.1.4'
O O 0.0106 0.0060 'International Tables Vol C Tables 4.2.6.8 and 6.1.1.4'
Ag Ag -0.8971 1.1015 'International Tables Vol C Tables 4.2.6.8 and 6.1.1.4'

loop_
_geom_angle_atom_site_label_1
_geom_angle_atom_site_label_2
_geom_angle_atom_site_label_3
_geom_angle_site_symmetry_1
_geom_angle_site_symmetry_3
_geom_angle
_geom_angle_publ_flag
N1 Ag1 O1 . 3_775 161.17(19) yes
N1 Ag1 Ag1 . 3_775 81.68(13) yes
O1 Ag1 Ag1 3_775 3_775 83.01(13) yes
C1 O1 Ag1 . 3_775 126.7(5) ?
C8 O3 C7 . . 121.2(5) ?
C1 N1 C8 . . 120.6(6) ?
C1 N1 Ag1 . . 125.9(5) yes
C8 N1 Ag1 . . 113.0(5) yes
O1 C1 N1 . . 119.8(7) ?
O1 C1 C2 . . 121.1(6) ?
N1 C1 C2 . . 119.2(6) ?
C3 C2 C7 . . 117.8(6) ?
C3 C2 C1 . . 123.6(6) ?
C7 C2 C1 . . 118.6(6) ?
C4 C3 C2 . . 120.8(7) ?
C4 C3 H3 . . 119.6 ?
C2 C3 H3 . . 119.6 ?
C3 C4 C5 . . 119.6(7) ?
C3 C4 H4 . . 120.2 ?
C5 C4 H4 . . 120.2 ?
C6 C5 C4 . . 120.5(7) ?
C6 C5 H5 . . 119.7 ?
C4 C5 H5 . . 119.7 ?
C7 C6 C5 . . 118.8(7) ?
C7 C6 H6 . . 120.6 ?
C5 C6 H6 . . 120.6 ?
C6 C7 O3 . . 118.1(6) ?
C6 C7 C2 . . 122.4(6) ?
O3 C7 C2 . . 119.5(6) ?
O2 C8 O3 . . 116.6(6) ?
O2 C8 N1 . . 122.7(7) ?
O3 C8 N1 . . 120.7(6) ?

loop_
_geom_bond_atom_site_label_1
_geom_bond_atom_site_label_2
_geom_bond_site_symmetry_2
_geom_bond_distance
_geom_bond_publ_flag
Ag1 N1 . 2.147(6) yes
Ag1 O1 3_775 2.170(5) yes
Ag1 Ag1 3_775 2.8042(12) yes
Ag1 O2 4_575 2.712(5) yes
O1 C1 . 1.252(8) ?
O1 Ag1 3_775 2.170(5) yes
O2 C8 . 1.216(8) ?
O3 C8 . 1.360(9) ?
O3 C7 . 1.381(8) ?
N1 C1 . 1.368(9) ?
N1 C8 . 1.376(8) ?
C1 C2 . 1.443(10) ?
C2 C3 . 1.392(9) ?
C2 C7 . 1.395(9) ?
C3 C4 . 1.372(10) ?
C3 H3 . 0.93 ?
C4 C5 . 1.396(10) ?
C4 H4 . 0.93 ?
C5 C6 . 1.381(10) ?
C5 H5 . 0.93 ?
C6 C7 . 1.361(10) ?
C6 H6 . 0.93 ?

loop_
_geom_torsion_atom_site_label_1
_geom_torsion_atom_site_label_2
_geom_torsion_atom_site_label_3
_geom_torsion_atom_site_label_4
_geom_torsion_site_symmetry_1
_geom_torsion
O1 Ag1 N1 C1 3_775 53.0(9)
Ag1 Ag1 N1 C1 3_775 17.1(5)
O1 Ag1 N1 C8 3_775 -134.2(6)
Ag1 Ag1 N1 C8 3_775 -170.2(5)
Ag1 O1 C1 N1 3_775 -3.0(8)
Ag1 O1 C1 C2 3_775 176.2(4)
C8 N1 C1 O1 . 174.1(6)
Ag1 N1 C1 O1 . -13.7(8)
C8 N1 C1 C2 . -5.1(9)
Ag1 N1 C1 C2 . 167.1(4)
O1 C1 C2 C3 . 4.7(10)
N1 C1 C2 C3 . -176.0(6)
O1 C1 C2 C7 . -175.4(6)
N1 C1 C2 C7 . 3.8(9)
C7 C2 C3 C4 . 1.0(9)
C1 C2 C3 C4 . -179.2(6)
C2 C3 C4 C5 . -0.2(10)
C3 C4 C5 C6 . -0.7(11)
C4 C5 C6 C7 . 0.8(11)
C5 C6 C7 O3 . 178.8(6)
C5 C6 C7 C2 . 0.1(11)
C8 O3 C7 C6 . 177.7(6)
C8 O3 C7 C2 . -3.5(9)
C3 C2 C7 C6 . -0.9(10)
C1 C2 C7 C6 . 179.2(7)
C3 C2 C7 O3 . -179.7(6)
C1 C2 C7 O3 . 0.4(9)
C7 O3 C8 O2 . -177.6(6)
C7 O3 C8 N1 . 2.3(10)
C1 N1 C8 O2 . -178.0(7)
Ag1 N1 C8 O2 . 8.8(9)
C1 N1 C8 O3 . 2.2(10)
Ag1 N1 C8 O3 . -171.0(5)
